data_4343984
loop_
_publ_author_name
'Stylianou, Marios'
'Drouza, Chryssoula'
'Giapintzakis, John'
'Athanasopoulos, Georgios I.'
'Keramidas, Anastasios D.'

_publ_section_title
;
 Aerial Oxidation of a V(IV)-Iminopyridine Hydroquinonate Complex: A Trap
 for the V(IV)-Semiquinonate Radical Intermediate.
;
_journal_issue 15
_journal_name_full 'Inorganic chemistry'
_journal_page_first 7218
_journal_page_last 7229
_journal_paper_doi 10.1021/acs.inorgchem.5b00571
_journal_volume 54
_journal_year 2015
_chemical_formula_sum 'C96 H174 Cl3 N18 O57.25 V6'
_chemical_formula_weight 2908.51
_chemical_name_systematic
;
 ?
;
_space_group_crystal_system monoclinic
_space_group_IT_number 15
_space_group_name_Hall '-C 2yc'
_space_group_name_H-M_alt 'C 1 2/c 1'
_symmetry_space_group_name_Hall '-C 2yc'
_symmetry_space_group_name_H-M 'C 1 2/c 1'
_atom_sites_solution_hydrogens geom
_audit_creation_method SHELXL-2014
_cell_angle_alpha 90.000(5)
_cell_angle_beta 105.348(6)
_cell_angle_gamma 90.000(5)
_cell_formula_units_Z 8
_cell_length_a 25.6422(17)
_cell_length_b 33.986(2)
_cell_length_c 30.3523(19)
_cell_measurement_temperature 100(2)
_cell_volume 25508(3)
_computing_structure_refinement 'SHELXL-2014 (Sheldrick, 2014)'
_diffrn_ambient_temperature 100(2)
_diffrn_measured_fraction_theta_full 0.985
_diffrn_measured_fraction_theta_max 0.888
_diffrn_measurement_device_type 'KM4 XCALIBUR2'
_diffrn_radiation_type MoK\a
_diffrn_radiation_wavelength 0.71073
_diffrn_reflns_av_R_equivalents 0.1264
_diffrn_reflns_av_unetI/netI 0.2529
_diffrn_reflns_laue_measured_fraction_full 0.985
_diffrn_reflns_laue_measured_fraction_max 0.888
_diffrn_reflns_limit_h_max 30
_diffrn_reflns_limit_h_min -33
_diffrn_reflns_limit_k_max 42
_diffrn_reflns_limit_k_min -42
_diffrn_reflns_limit_l_max 38
_diffrn_reflns_limit_l_min -38
_diffrn_reflns_number 71728
_diffrn_reflns_point_group_measured_fraction_full 0.985
_diffrn_reflns_point_group_measured_fraction_max 0.888
_diffrn_reflns_theta_full 25.242
_diffrn_reflns_theta_max 27.623
_diffrn_reflns_theta_min 3.137
_diffrn_source 'fine-focus sealed tube'
_exptl_absorpt_coefficient_mu 0.585
_exptl_absorpt_correction_T_max 0.973
_exptl_absorpt_correction_T_min 0.958
_exptl_absorpt_correction_type analytical
_exptl_crystal_colour blue
_exptl_crystal_density_diffrn 1.515
_exptl_crystal_description hexagonal
_exptl_crystal_F_000 12184
_exptl_crystal_size_max 0.1474
_exptl_crystal_size_mid 0.0697
_exptl_crystal_size_min 0.0544
_refine_diff_density_max 0.682
_refine_diff_density_min -0.526
_refine_diff_density_rms 0.095
_refine_ls_extinction_method none
_refine_ls_goodness_of_fit_ref 0.922
_refine_ls_hydrogen_treatment constr
_refine_ls_matrix_type full
_refine_ls_number_parameters 1646
_refine_ls_number_reflns 26345
_refine_ls_number_restraints 0
_refine_ls_restrained_S_all 0.922
_refine_ls_R_factor_all 0.2552
_refine_ls_R_factor_gt 0.0984
_refine_ls_shift/su_max 0.000
_refine_ls_shift/su_mean 0.000
_refine_ls_structure_factor_coef Fsqd
_refine_ls_weighting_details 'w=1/[\s^2^(Fo^2^)+(0.1199P)^2^] where P=(Fo^2^+2Fc^2^)/3'
_refine_ls_weighting_scheme calc
_refine_ls_wR_factor_gt 0.2129
_refine_ls_wR_factor_ref 0.2636
_reflns_Friedel_coverage 0.000
_reflns_number_gt 9290
_reflns_number_total 26345
_reflns_threshold_expression 'I > 2\s(I)'
_cod_data_source_file ic5b00571_si_009.cif
_cod_data_source_block shelx
_cod_depositor_comments 'Adding full bibliography for 4343981--4343988.cif.'
_cod_database_code 4343984
_shelx_space_group_comment
;
The symmetry employed for this shelxl refinement is uniquely defined
by the following loop, which should always be used as a source of
symmetry information in preference to the above space-group names.
They are only intended as comments.
;
_shelxl_version_number 2014-3

loop_
_space_group_symop_operation_xyz
'x, y, z'
'-x, y, -z+1/2'
'x+1/2, y+1/2, z'
'-x+1/2, y+1/2, -z+1/2'
'-x, -y, -z'
'x, -y, z-1/2'
'-x+1/2, -y+1/2, -z'
'x+1/2, -y+1/2, z-1/2'

loop_
_atom_site_label
_atom_site_type_symbol
_atom_site_fract_x
_atom_site_fract_y
_atom_site_fract_z
_atom_site_U_iso_or_equiv
_atom_site_adp_type
_atom_site_occupancy
_atom_site_site_symmetry_order
_atom_site_calc_flag
_atom_site_refinement_flags_posn
_atom_site_refinement_flags_adp
_atom_site_refinement_flags_occupancy
_atom_site_disorder_assembly
_atom_site_disorder_group
V1 V 0.06529(5) 0.40395(3) 0.44397(4) 0.0386(3) Uani 1 1 d . . . A 90
V1B V 0.04099(5) 0.11064(3) 0.46731(4) 0.0380(3) Uani 1 1 d . . . A 90
V1C V 0.27605(5) 0.13802(4) 0.32541(4) 0.0420(3) Uani 1 1 d . . . A 90
V1E V 0.18428(5) 0.42925(4) 0.40883(4) 0.0440(4) Uani 1 1 d . . . A 90
V1A V 0.02851(6) 0.18237(4) 0.55100(4) 0.0495(4) Uani 1 1 d . . . A 90
V1D V 0.26205(7) 0.23230(4) 0.26974(5) 0.0687(5) Uani 1 1 d . . . A 90
O2E O 0.22282(18) 0.44946(14) 0.45246(15) 0.0446(13) Uani 1 1 d . . . A 90
O1E O 0.22158(18) 0.38311(14) 0.40613(15) 0.0454(13) Uani 1 1 d . . . A 90
O1B O 0.06379(18) 0.14678(13) 0.42754(15) 0.0399(12) Uani 1 1 d . . . A 90
O1A O 0.07002(19) 0.22580(14) 0.54663(15) 0.0476(13) Uani 1 1 d . . . A 90
O2C O 0.34035(19) 0.13376(14) 0.34536(16) 0.0483(13) Uani 1 1 d . . . A 90
O1 O 0.06257(19) 0.34916(13) 0.42900(15) 0.0434(13) Uani 1 1 d . . . A 90
O3A O 0.04015(18) 0.15223(13) 0.50916(15) 0.0411(12) Uani 1 1 d . . . A 90
O1C O 0.25422(18) 0.14194(13) 0.37867(15) 0.0391(12) Uani 1 1 d . . . A 90
O2 O 0.01939(19) 0.42260(14) 0.40368(15) 0.0472(13) Uani 1 1 d . . . A 90
O3C O 0.26531(19) 0.18529(14) 0.30455(15) 0.0479(13) Uani 1 1 d . . . A 90
N1C N 0.1873(2) 0.12578(18) 0.2895(2) 0.0446(16) Uani 1 1 d . . . A 90
N1 N 0.1167(2) 0.38895(15) 0.51462(18) 0.0340(14) Uani 1 1 d . . . A 90
N3 N 0.0834(2) 0.45757(15) 0.48057(19) 0.0372(14) Uani 1 1 d . . . A 90
N1B N 0.1283(2) 0.10123(16) 0.50583(17) 0.0359(14) Uani 1 1 d . . . A 90
O3 O 0.12874(18) 0.41075(13) 0.42694(14) 0.0416(12) Uani 1 1 d . . . A 90
N1A N -0.0374(2) 0.21123(18) 0.4955(2) 0.0520(17) Uani 1 1 d . . . A 90
O2B O -0.02070(19) 0.10325(14) 0.44196(15) 0.0466(13) Uani 1 1 d . . . A 90
N2E N 0.2289(2) 0.45731(18) 0.3648(2) 0.0440(16) Uani 1 1 d . . . A 90
N2 N 0.0088(2) 0.38801(16) 0.4821(2) 0.0380(14) Uani 1 1 d . . . A 90
C3D C 0.2564(3) 0.2924(2) 0.3592(2) 0.0391(18) Uani 1 1 d . . . A 90
C10B C 0.0410(3) 0.0562(2) 0.3872(2) 0.0355(17) Uani 1 1 d . . . A 90
H29 H 0.0066 0.0669 0.3762 0.043 Uiso 1 1 calc R U . A 90
C3B C 0.1595(3) 0.13993(18) 0.4485(2) 0.0323(16) Uani 1 1 d . . . A 90
O1D O 0.2074(2) 0.25438(17) 0.29522(18) 0.0628(16) Uani 1 1 d . . . A 90
N3B N 0.0404(2) 0.07151(16) 0.52151(19) 0.0361(14) Uani 1 1 d . . . A 90
O2A O 0.0628(2) 0.16412(16) 0.59851(18) 0.0717(17) Uani 1 1 d . . . A 90
C11 C 0.1577(3) 0.42064(19) 0.5268(2) 0.0365(17) Uani 1 1 d . . . A 90
H34A H 0.1851 0.4172 0.5103 0.044 Uiso 1 1 calc R U . A 90
H34B H 0.1753 0.4201 0.5593 0.044 Uiso 1 1 calc R U . A 90
C1 C 0.0641(3) 0.31921(19) 0.4576(2) 0.0346(17) Uani 1 1 d . . . A 90
C14 C 0.1185(3) 0.5288(2) 0.5220(3) 0.047(2) Uani 1 1 d . . . A 90
H36 H 0.1308 0.5529 0.5351 0.056 Uiso 1 1 calc R U . A 90
N2B N 0.0701(2) 0.06635(15) 0.42899(19) 0.0340(14) Uani 1 1 d . . . A 90
C1A C 0.0665(3) 0.25499(19) 0.5161(3) 0.0370(18) Uani 1 1 d . . . A 90
N2C N 0.2662(3) 0.07409(19) 0.32955(19) 0.0465(16) Uani 1 1 d . . . A 90
C7 C -0.0074(3) 0.3633(2) 0.5501(3) 0.049(2) Uani 1 1 d . . . A 90
H40 H 0.0060 0.3568 0.5808 0.058 Uiso 1 1 calc R U . A 90
N3A N -0.0421(4) 0.14824(18) 0.5488(3) 0.065(2) Uani 1 1 d . . . A 90
N1D N 0.3256(2) 0.25741(18) 0.3302(2) 0.0499(17) Uani 1 1 d . . . A 90
C2A C 0.1043(3) 0.28573(19) 0.5282(2) 0.0333(17) Uani 1 1 d . . . A 90
H43 H 0.1302 0.2849 0.5561 0.040 Uiso 1 1 calc R U . A 90
C10 C -0.0431(3) 0.3820(2) 0.4601(3) 0.046(2) Uani 1 1 d . . . A 90
H44 H -0.0552 0.3881 0.4292 0.056 Uiso 1 1 calc R U . A 90
N3C N 0.2774(3) 0.11807(18) 0.2588(2) 0.0452(16) Uani 1 1 d . . . A 90
C2C C 0.2070(3) 0.13847(19) 0.4343(2) 0.0368(17) Uani 1 1 d . . . A 90
H46 H 0.2396 0.1339 0.4559 0.044 Uiso 1 1 calc R U . A 90
C1B C 0.1108(3) 0.14559(18) 0.4156(3) 0.0373(18) Uani 1 1 d . . . A 90
C4A C -0.0134(3) 0.2249(2) 0.4594(2) 0.0420(19) Uani 1 1 d . . . A 90
H4A1 H -0.0420 0.2342 0.4338 0.050 Uiso 1 1 calc R U . A 90
H4A2 H 0.0039 0.2027 0.4488 0.050 Uiso 1 1 calc R U . A 90
C5B C 0.1488(3) 0.06320(19) 0.4923(2) 0.0369(17) Uani 1 1 d . . . A 90
H3B1 H 0.1871 0.0655 0.4945 0.044 Uiso 1 1 calc R U . A 90
H3B2 H 0.1441 0.0426 0.5131 0.044 Uiso 1 1 calc R U . A 90
C4B C 0.1607(3) 0.1353(2) 0.4979(2) 0.0381(18) Uani 1 1 d . . . A 90
H2B1 H 0.1979 0.1319 0.5157 0.046 Uiso 1 1 calc R U . A 90
H2B2 H 0.1468 0.1591 0.5084 0.046 Uiso 1 1 calc R U . A 90
C4 C 0.1445(3) 0.35006(19) 0.5127(2) 0.0370(17) Uani 1 1 d . . . A 90
H51A H 0.1663 0.3518 0.4911 0.044 Uiso 1 1 calc R U . A 90
H51B H 0.1683 0.3441 0.5426 0.044 Uiso 1 1 calc R U . A 90
C3C C 0.1580(3) 0.1492(2) 0.3568(2) 0.0365(18) Uani 1 1 d . . . A 90
C2 C 0.0270(3) 0.2884(2) 0.4456(2) 0.0398(18) Uani 1 1 d . . . A 90
H53 H 0.0014 0.2892 0.4175 0.048 Uiso 1 1 calc R U . A 90
C2B C 0.1103(3) 0.14965(19) 0.3700(2) 0.0378(18) Uani 1 1 d . . . A 90
H54 H 0.0776 0.1527 0.3480 0.045 Uiso 1 1 calc R U . A 90
C16 C 0.0543(3) 0.4909(2) 0.4682(3) 0.0443(19) Uani 1 1 d . . . A 90
H55 H 0.0222 0.4902 0.4451 0.053 Uiso 1 1 calc R U . A 90
C3 C 0.1034(3) 0.31772(19) 0.4986(2) 0.0362(17) Uani 1 1 d . . . A 90
C2E C 0.2581(3) 0.3251(2) 0.3859(2) 0.0424(19) Uani 1 1 d . . . A 90
H5 H 0.2885 0.3294 0.4101 0.051 Uiso 1 1 calc R U . A 90
C8 C -0.0606(4) 0.3572(2) 0.5286(3) 0.059(2) Uani 1 1 d . . . A 90
H58 H -0.0838 0.3468 0.5445 0.070 Uiso 1 1 calc R U . A 90
C6B C 0.1193(3) 0.0527(2) 0.4450(3) 0.0399(18) Uani 1 1 d . . . A 90
C1BA C 0.1288(3) 0.0992(2) 0.5553(2) 0.0447(19) Uani 1 1 d . . . A 90
H1B1 H 0.1246 0.1254 0.5667 0.054 Uiso 1 1 calc R U . A 90
H1B2 H 0.1628 0.0884 0.5732 0.054 Uiso 1 1 calc R U . A 90
C6 C 0.0266(3) 0.37913(19) 0.5261(3) 0.0375(18) Uani 1 1 d . . . A 90
C1C C 0.2072(3) 0.14366(19) 0.3890(2) 0.0337(17) Uani 1 1 d . . . A 90
C3A C 0.0275(3) 0.25712(19) 0.4743(2) 0.0343(17) Uani 1 1 d . . . A 90
C4E C 0.1214(3) 0.3726(2) 0.3334(3) 0.053(2) Uani 1 1 d . . . A 90
H5A1 H 0.0983 0.3672 0.3031 0.064 Uiso 1 1 calc R U . A 90
H5A2 H 0.1008 0.3671 0.3553 0.064 Uiso 1 1 calc R U . A 90
C4C C 0.1543(3) 0.1549(2) 0.3065(2) 0.047(2) Uani 1 1 d . . . A 90
H6A1 H 0.1168 0.1524 0.2890 0.056 Uiso 1 1 calc R U . A 90
H6A2 H 0.1664 0.1812 0.3017 0.056 Uiso 1 1 calc R U . A 90
C9C C 0.3047(3) 0.0101(3) 0.3427(3) 0.056(2) Uani 1 1 d . . . A 90
H67 H 0.3348 -0.0061 0.3527 0.067 Uiso 1 1 calc R U . A 90
N3E N 0.1374(3) 0.48106(19) 0.3870(2) 0.0511(17) Uani 1 1 d . . . A 90
C5 C 0.0850(3) 0.38814(19) 0.5487(2) 0.0380(18) Uani 1 1 d . . . A 90
H1A1 H 0.0877 0.4134 0.5639 0.046 Uiso 1 1 calc R U . A 90
H1A2 H 0.0997 0.3683 0.5716 0.046 Uiso 1 1 calc R U . A 90
N2A N -0.0164(3) 0.2197(2) 0.5873(3) 0.063(2) Uani 1 1 d . . . A 90
C15 C 0.0720(4) 0.5261(2) 0.4899(3) 0.051(2) Uani 1 1 d . . . A 90
H71 H 0.0508 0.5485 0.4818 0.062 Uiso 1 1 calc R U . A 90
C10C C 0.3100(3) 0.0502(2) 0.3447(2) 0.0444(19) Uani 1 1 d . . . A 90
H72 H 0.3439 0.0613 0.3567 0.053 Uiso 1 1 calc R U . A 90
C12C C 0.2305(3) 0.1184(2) 0.2267(3) 0.055(2) Uani 1 1 d . . . A 90
C3E C 0.1695(3) 0.3456(2) 0.3425(2) 0.0442(19) Uani 1 1 d . . . A 90
C76 C -0.0019(3) 0.04957(19) 0.5232(2) 0.0387(18) Uani 1 1 d . . . A 90
H76 H -0.0310 0.0484 0.4973 0.046 Uiso 1 1 calc R U . A 90
C11C C 0.1818(3) 0.1342(3) 0.2410(2) 0.052(2) Uani 1 1 d . . . A 90
H77A H 0.1790 0.1624 0.2359 0.062 Uiso 1 1 calc R U . A 90
H77B H 0.1491 0.1220 0.2225 0.062 Uiso 1 1 calc R U . A 90
C78 C -0.0049(3) 0.0286(2) 0.5608(3) 0.053(2) Uani 1 1 d . . . A 90
H78 H -0.0351 0.0132 0.5601 0.064 Uiso 1 1 calc R U . A 90
C79 C 0.0821(3) 0.07311(19) 0.5591(2) 0.0360(17) Uani 1 1 d . . . A 90
C2D C 0.1685(3) 0.3138(2) 0.3145(3) 0.054(2) Uani 1 1 d . . . A 90
H80 H 0.1388 0.3103 0.2895 0.065 Uiso 1 1 calc R U . A 90
C81 C 0.0377(3) 0.0306(2) 0.5998(3) 0.059(2) Uani 1 1 d . . . A 90
H81 H 0.0362 0.0171 0.6261 0.070 Uiso 1 1 calc R U . A 90
O2D O 0.2299(3) 0.22082(19) 0.2199(2) 0.103(2) Uani 1 1 d . . . A 90
C15C C 0.3210(4) 0.0914(3) 0.2060(3) 0.065(2) Uani 1 1 d . . . A 90
H83 H 0.3522 0.0814 0.2001 0.078 Uiso 1 1 calc R U . A 90
C9B C 0.0599(3) 0.0307(2) 0.3598(3) 0.051(2) Uani 1 1 d . . . A 90
H84 H 0.0389 0.0238 0.3309 0.061 Uiso 1 1 calc R U . A 90
N1E N 0.1363(3) 0.41541(19) 0.3364(2) 0.0499(17) Uani 1 1 d . . . A 90
C1E C 0.2159(3) 0.3521(2) 0.3778(3) 0.0425(19) Uani 1 1 d . . . A 90
C12 C 0.1286(3) 0.4597(2) 0.5137(2) 0.0376(18) Uani 1 1 d . . . A 90
C89 C 0.0825(3) 0.0531(2) 0.5991(3) 0.049(2) Uani 1 1 d . . . A 90
H89 H 0.1120 0.0548 0.6246 0.059 Uiso 1 1 calc R U . A 90
C12E C 0.0970(3) 0.4786(2) 0.3501(3) 0.052(2) Uani 1 1 d . . . A 90
C9 C -0.0797(3) 0.3667(2) 0.4830(3) 0.057(2) Uani 1 1 d . . . A 90
H92 H -0.1159 0.3629 0.4677 0.069 Uiso 1 1 calc R U . A 90
C13 C 0.1481(3) 0.4946(2) 0.5355(2) 0.0453(19) Uani 1 1 d . . . A 90
H93 H 0.1802 0.4952 0.5585 0.054 Uiso 1 1 calc R U . A 90
C8B C 0.1111(3) 0.0157(2) 0.3769(3) 0.049(2) Uani 1 1 d . . . A 90
H94 H 0.1250 -0.0018 0.3593 0.058 Uiso 1 1 calc R U . A 90
C10E C 0.2696(3) 0.4809(2) 0.3810(3) 0.049(2) Uani 1 1 d . . . A 90
H95 H 0.2816 0.4845 0.4124 0.059 Uiso 1 1 calc R U . A 90
C7B C 0.1416(3) 0.0261(2) 0.4191(3) 0.049(2) Uani 1 1 d . . . A 90
H96 H 0.1762 0.0160 0.4306 0.058 Uiso 1 1 calc R U . A 90
C4D C 0.3010(3) 0.2626(2) 0.3688(2) 0.0453(19) Uani 1 1 d . . . A 90
H12A H 0.3288 0.2708 0.3957 0.054 Uiso 1 1 calc R U . A 90
H12B H 0.2868 0.2375 0.3757 0.054 Uiso 1 1 calc R U . A 90
C6C C 0.2172(3) 0.0582(2) 0.3119(2) 0.0431(19) Uani 1 1 d . . . A 90
C13C C 0.2274(4) 0.1056(3) 0.1827(3) 0.077(3) Uani 1 1 d . . . A 90
H102 H 0.1945 0.1059 0.1605 0.092 Uiso 1 1 calc R U . A 90
C16A C -0.0435(5) 0.1240(3) 0.5831(3) 0.081(3) Uani 1 1 d . . . A 90
H103 H -0.0135 0.1212 0.6080 0.097 Uiso 1 1 calc R U . A 90
C5C C 0.1717(3) 0.0856(2) 0.2965(3) 0.055(2) Uani 1 1 d . . . A 90
H10A H 0.1483 0.0758 0.2680 0.066 Uiso 1 1 calc R U . A 90
H10B H 0.1509 0.0858 0.3189 0.066 Uiso 1 1 calc R U . A 90
C16C C 0.3216(3) 0.1052(2) 0.2488(3) 0.057(2) Uani 1 1 d . . . A 90
H105 H 0.3542 0.1054 0.2714 0.068 Uiso 1 1 calc R U . A 90
C11E C 0.0858(3) 0.4389(3) 0.3289(3) 0.055(2) Uani 1 1 d . . . A 90
H10C H 0.0603 0.4252 0.3419 0.066 Uiso 1 1 calc R U . A 90
H10D H 0.0696 0.4418 0.2963 0.066 Uiso 1 1 calc R U . A 90
C5D C 0.3474(4) 0.2942(3) 0.3175(3) 0.071(3) Uani 1 1 d . . . A 90
H13A H 0.3794 0.2887 0.3072 0.086 Uiso 1 1 calc R U . A 90
H13B H 0.3578 0.3114 0.3439 0.086 Uiso 1 1 calc R U . A 90
C11A C -0.0777(3) 0.1806(2) 0.4780(3) 0.061(2) Uani 1 1 d . . . A 90
H10E H -0.1119 0.1931 0.4634 0.074 Uiso 1 1 calc R U . A 90
H10F H -0.0666 0.1657 0.4548 0.074 Uiso 1 1 calc R U . A 90
C1D C 0.2107(3) 0.2862(2) 0.3223(3) 0.051(2) Uani 1 1 d . . . A 90
C7A C -0.0899(5) 0.2645(3) 0.5835(4) 0.104(4) Uani 1 1 d . . . A 90
H110 H -0.1171 0.2802 0.5658 0.124 Uiso 1 1 calc R U . A 90
C16E C 0.1500(3) 0.5163(3) 0.4095(3) 0.054(2) Uani 1 1 d . . . A 90
H111 H 0.1791 0.5178 0.4353 0.065 Uiso 1 1 calc R U . A 90
C8E C 0.2772(5) 0.4965(3) 0.3075(4) 0.078(3) Uani 1 1 d . . . A 90
H113 H 0.2937 0.5098 0.2880 0.094 Uiso 1 1 calc R U . A 90
N2D N 0.2729(4) 0.2912(2) 0.2507(3) 0.085(3) Uani 1 1 d . . . A 90
C7C C 0.2108(3) 0.0176(3) 0.3095(3) 0.055(2) Uani 1 1 d . . . A 90
H115 H 0.1768 0.0067 0.2969 0.066 Uiso 1 1 calc R U . A 90
C11D C 0.3684(3) 0.2276(2) 0.3418(3) 0.061(2) Uani 1 1 d . . . A 90
H17A H 0.3572 0.2064 0.3587 0.073 Uiso 1 1 calc R U . A 90
H17B H 0.4010 0.2393 0.3612 0.073 Uiso 1 1 calc R U . A 90
C5E C 0.1662(4) 0.4243(3) 0.3021(3) 0.070(3) Uani 1 1 d . . . A 90
H2A1 H 0.1415 0.4352 0.2749 0.084 Uiso 1 1 calc R U . A 90
H2A2 H 0.1812 0.4002 0.2935 0.084 Uiso 1 1 calc R U . A 90
C15A C -0.0922(6) 0.1021(3) 0.5807(5) 0.104(4) Uani 1 1 d . . . A 90
H119 H -0.0939 0.0840 0.6032 0.125 Uiso 1 1 calc R U . A 90
C12D C 0.3802(5) 0.2114(3) 0.3000(4) 0.080(3) Uani 1 1 d . . . A 90
C7E C 0.2354(4) 0.4729(3) 0.2912(3) 0.072(3) Uani 1 1 d . . . A 90
H121 H 0.2223 0.4696 0.2598 0.086 Uiso 1 1 calc R U . A 90
C6D C 0.3065(4) 0.3143(3) 0.2805(4) 0.074(3) Uani 1 1 d . . . A 90
C10A C -0.0070(5) 0.2167(3) 0.6333(4) 0.085(3) Uani 1 1 d . . . A 90
H123 H 0.0203 0.2007 0.6504 0.102 Uiso 1 1 calc R U . A 90
C14C C 0.2734(4) 0.0925(3) 0.1723(3) 0.072(3) Uani 1 1 d . . . A 90
H124 H 0.2722 0.0845 0.1428 0.086 Uiso 1 1 calc R U . A 90
C8C C 0.2541(4) -0.0060(3) 0.3256(3) 0.060(2) Uani 1 1 d . . . A 90
H3AA H 0.2497 -0.0332 0.3251 0.072 Uiso 1 1 calc R U . A 90
C6E C 0.2111(3) 0.4531(2) 0.3205(3) 0.046(2) Uani 1 1 d . . . A 90
C15E C 0.1201(4) 0.5492(3) 0.3942(3) 0.062(2) Uani 1 1 d . . . A 90
H127 H 0.1292 0.5732 0.4089 0.074 Uiso 1 1 calc R U . A 90
C5A C -0.0634(3) 0.2447(2) 0.5132(3) 0.068(3) Uani 1 1 d . . . A 90
H12C H -0.0477 0.2692 0.5065 0.081 Uiso 1 1 calc R U . A 90
H12D H -0.1017 0.2451 0.4979 0.081 Uiso 1 1 calc R U . A 90
C9E C 0.2954(4) 0.5007(3) 0.3536(4) 0.073(3) Uani 1 1 d . . . A 90
H131 H 0.3249 0.5168 0.3662 0.087 Uiso 1 1 calc R U . A 90
C15D C 0.3899(9) 0.1789(5) 0.2187(7) 0.147(7) Uani 1 1 d . . . A 90
H25 H 0.3928 0.1675 0.1916 0.176 Uiso 1 1 calc R U . A 90
C14E C 0.0768(4) 0.5462(3) 0.3568(4) 0.074(3) Uani 1 1 d . . . A 90
H138 H 0.0549 0.5680 0.3470 0.089 Uiso 1 1 calc R U . A 90
C13E C 0.0653(4) 0.5114(3) 0.3339(3) 0.066(3) Uani 1 1 d . . . A 90
H139 H 0.0367 0.5097 0.3077 0.079 Uiso 1 1 calc R U . A 90
C8A C -0.0812(7) 0.2626(4) 0.6291(6) 0.135(6) Uani 1 1 d . . . A 90
H140 H -0.1028 0.2772 0.6434 0.163 Uiso 1 1 calc R U . A 90
N3D N 0.3389(4) 0.2142(2) 0.2619(4) 0.086(3) Uani 1 1 d . . . A 90
C6A C -0.0559(5) 0.2414(3) 0.5630(4) 0.072(3) Uani 1 1 d . . . A 90
C14A C -0.1355(6) 0.1088(4) 0.5447(6) 0.136(6) Uani 1 1 d . . . A 90
H144 H -0.1680 0.0958 0.5431 0.163 Uiso 1 1 calc R U . A 90
C13D C 0.4283(5) 0.1939(3) 0.2996(5) 0.111(4) Uani 1 1 d . . . A 90
H9AA H 0.4570 0.1932 0.3259 0.134 Uiso 1 1 calc R U . A 90
C7D C 0.3070(5) 0.3560(3) 0.2753(4) 0.097(4) Uani 1 1 d . . . A 90
H39 H 0.3301 0.3723 0.2964 0.116 Uiso 1 1 calc R U . A 90
C12A C -0.0861(4) 0.1532(3) 0.5127(4) 0.066(3) Uani 1 1 d . . . A 90
C13A C -0.1321(4) 0.1337(3) 0.5118(4) 0.101(4) Uani 1 1 d . . . A 90
H157 H -0.1623 0.1378 0.4874 0.122 Uiso 1 1 calc R U . A 90
C9D C 0.2373(7) 0.3470(5) 0.2071(5) 0.160(7) Uani 1 1 d . . . A 90
H50 H 0.2137 0.3574 0.1810 0.192 Uiso 1 1 calc R U . A 90
C9A C -0.0411(7) 0.2395(4) 0.6545(5) 0.123(5) Uani 1 1 d . . . A 90
H0 H -0.0357 0.2383 0.6860 0.147 Uiso 1 1 calc R U . A 90
C8D C 0.2706(6) 0.3703(4) 0.2366(5) 0.126(5) Uani 1 1 d . . . A 90
H8AA H 0.2695 0.3972 0.2310 0.151 Uiso 1 1 calc R U . A 90
C16D C 0.3436(7) 0.1982(4) 0.2213(4) 0.115(4) Uani 1 1 d . . . A 90
H0BA H 0.3149 0.2004 0.1953 0.138 Uiso 1 1 calc R U . A 90
C10D C 0.2380(6) 0.3071(4) 0.2157(4) 0.143(6) Uani 1 1 d . . . A 90
H7AA H 0.2130 0.2910 0.1960 0.171 Uiso 1 1 calc R U . A 90
C14D C 0.4333(7) 0.1772(5) 0.2595(8) 0.147(7) Uani 1 1 d . . . A 90
H4BA H 0.4653 0.1647 0.2590 0.177 Uiso 1 1 calc R U . A 90
O1P O 0.1541(9) 0.9221(5) 0.3261(6) 0.041(5) Uiso 0.63(7) 1 d . . P B 1
O1P' O 0.1379(17) 0.9294(9) 0.3159(11) 0.045(8) Uiso 0.37(7) 1 d . . P B 1
CL2 O 0.4503(6) 0.3134(2) 0.2606(4) 0.078(3) Uiso 0.85(3) 1 d . . P C 2
CL2' O 0.426(2) 0.3098(9) 0.2441(15) 0.026(16) Uiso 0.15(3) 1 d . . P C 2
O3P O 0.0735(4) 0.4734(4) 0.2065(5) 0.067(6) Uiso 0.66(4) 1 d . . P D 3
O4P O 0.3179(6) 0.8568(6) 0.5758(9) 0.106(8) Uiso 0.63(4) 1 d . . P E 4
O5P O 0.1226(8) -0.0599(3) 0.2218(7) 0.083(4) Uiso 0.77(5) 1 d . . P F 5
O5P' O 0.1420(18) -0.0639(7) 0.2384(16) 0.044(13) Uiso 0.23(5) 1 d . . P F 5
O6P O 0.0000 0.9871(3) 0.2500 0.076(6) Uiso 0.75(3) 2 d S . P G 78
O7P O 0.0534(3) 0.4663(4) 0.6007(4) 0.109(5) Uiso 0.89(3) 1 d . . P H 6
O8P O 0.1324(8) 0.9773(4) 0.5340(6) 0.086(6) Uiso 0.65(5) 1 d . . P I 7
O8P' O 0.1502(14) 0.9715(7) 0.5208(11) 0.082(12) Uiso 0.35(5) 1 d . . P I 7
O9P O 0.0507(3) 0.3991(2) 0.6515(3) 0.092(4) Uiso 0.80(2) 1 d . . P J 8
O10P O 0.0517(3) 0.1187(2) 0.6893(3) 0.105(3) Uiso 0.924(11) 1 d . . P K 9
O10' O -0.0493(18) 0.2970(14) 0.1499(16) 0.018(18) Uiso 0.076(11) 1 d . . P K 9
O11P O 0.2265(8) 0.9507(7) 0.4098(6) 0.087(7) Uiso 0.56(4) 1 d . . P L 10
O12P O 0.3403(4) 0.9120(3) 0.3746(4) 0.079(5) Uiso 0.70(3) 1 d . . P M 11
O13P O 0.0364(4) 0.1126(3) 0.2217(3) 0.122(5) Uiso 0.90(2) 1 d . . P N 12
O14P O 0.0391(7) 0.3974(5) 0.2217(4) 0.099(6) Uiso 0.76(5) 1 d . . P O 13
O14' O 0.020(2) 0.3831(15) 0.2293(12) 0.092(18) Uiso 0.24(5) 1 d . . P O 13
O15P O 0.4658(5) 0.0842(3) 0.2547(4) 0.038(5) Uiso 0.48(2) 1 d . . P P 14
O16P O 0.4602(6) 0.0765(5) 0.2832(6) 0.034(7) Uiso 0.38(3) 1 d . . P Q 15
O17P O 0.3893(4) 0.5653(3) 0.3882(3) 0.088(5) Uiso 0.69(2) 1 d . . P R 16
O18P O 0.0780(6) 0.4608(4) 0.1281(7) 0.071(7) Uiso 0.51(4) 1 d . . P S 17
O19P O 0.0376(4) 0.9301(3) 0.3150(3) 0.116(5) Uiso 0.83(2) 1 d . . P T 18
O20P O 0.0302(5) 0.1591(4) 0.1485(4) 0.156(7) Uiso 0.86(3) 1 d . . P U 19
O21P O 0.1372(5) 0.2757(4) 0.0972(4) 0.176(8) Uiso 0.91(3) 1 d . . P V 20
O22P O 0.3693(5) 0.5828(4) 0.4170(5) 0.088(7) Uiso 0.49(2) 1 d . . P W 21
O24P O -0.0065(7) 0.3324(5) 0.1592(5) 0.078(8) Uiso 0.45(3) 1 d . . P X 22
O23P O 0.4731(13) 0.8593(5) 0.6602(8) 0.115(10) Uiso 0.53(4) 1 d . . P Y 23
O34P O 0.1373(6) 0.1944(4) 0.1405(4) 0.130(8) Uiso 0.70(3) 1 d . . P Z 24
O36P O 0.7973(5) 0.2186(4) 0.5043(4) 0.183(9) Uiso 0.87(3) 1 d . . P A 25
O26P O 0.2258(7) 0.9718(7) 0.5012(7) 0.089(11) Uiso 0.42(3) 1 d . . P B 26
O27P O 0.3148(7) 0.9069(4) 0.3946(5) 0.099(8) Uiso 0.53(3) 1 d . . P C 27
O35P O 0.2565(6) 0.9107(6) 0.4031(6) 0.149(10) Uiso 0.64(3) 1 d . . P D 28
O28P O 0.3547(10) 0.8499(4) 0.6054(6) 0.090(8) Uiso 0.54(3) 1 d . . P E 29
O29P O 0.3611(19) 0.3352(14) 0.134(2) 0.34(3) Uiso 0.51(5) 1 d . . P F 30
O29' O 0.3755(13) 0.3356(8) 0.1740(10) 0.141(14) Uiso 0.49(5) 1 d . . P F 30
O30P O 0.1113(6) 0.2471(5) 0.2265(5) 0.206(10) Uiso 0.82(3) 1 d . . P G 31
Cl1P Cl 0.0981(8) 0.0763(6) 0.1682(6) 0.099(10) Uiso 0.151(9) 1 d . . P H 32
O32P O -0.1686(9) 0.2519(6) 0.0679(7) 0.234(14) Uiso 0.76(4) 1 d . . P I 33
O33P O 0.2124(7) 0.3306(5) 0.0749(6) 0.160(11) Uiso 0.59(3) 1 d . . P J 34
O25P O 0.2954(8) 0.8534(6) 0.5333(8) 0.103(12) Uiso 0.39(3) 1 d . . P K 35
O37P O 0.2931(11) 0.2779(9) 0.1240(11) 0.167(18) Uiso 0.40(4) 1 d . . P L 36
O37' O 0.3063(9) 0.2981(8) 0.0941(9) 0.203(13) Uiso 0.60(4) 1 d . . P L 36
O38P O 0.3619(9) 0.9110(7) 0.3369(8) 0.221(16) Uiso 0.63(4) 1 d . . P M 37
O39P O 0.0492(10) 0.4464(11) 0.6215(12) 0.078(16) Uiso 0.24(3) 1 d . . P N 38
O40P O 0.0789(6) 0.4888(7) 0.2257(9) 0.112(9) Uiso 0.58(5) 1 d . . P O 39
O41P O 0.1021(11) 0.3236(12) 0.1673(10) 0.078(17) Uiso 0.25(4) 1 d . . P P 40
O42P O 0.0252(10) 0.3468(6) 0.1531(6) 0.083(11) Uiso 0.35(3) 1 d . . P Q 41
O43P O 0.1172(8) 0.3347(6) 0.1332(8) 0.121(13) Uiso 0.40(3) 1 d . . P R 42
O44P O -0.0478(9) 0.2491(7) 0.1887(9) 0.285(17) Uiso 0.81(4) 1 d . . P S 43
O45P O 0.1795(9) 0.2100(7) 0.1284(7) 0.109(13) Uiso 0.35(3) 1 d . . P T 44
O46P O 0.8020(9) 0.1526(7) 0.4156(7) 0.139(13) Uiso 0.44(3) 1 d . . P U 45
O47P O -0.2581(15) 0.2288(11) 0.0420(13) 0.31(2) Uiso 0.56(3) 1 d . . P V 46
O48P O 0.426(2) 0.043(2) 0.284(2) 0.36(5) Uiso 0.44(6) 1 d . . P W 47
O49P O 0.7743(11) 0.1885(9) 0.4053(8) 0.210(18) Uiso 0.55(4) 1 d . . P X 48
O50P O 0.7178(13) 0.2139(9) 0.3874(9) 0.26(2) Uiso 0.55(4) 1 d . . P Y 49
O51P O 0.3614(11) 0.2862(8) 0.1966(10) 0.106(15) Uiso 0.29(2) 1 d . . P Z 50
O52P O -0.1209(12) 0.2530(8) 0.1088(10) 0.100(15) Uiso 0.27(2) 1 d . . P A 51
O53P O 0.2324(10) 0.3504(8) 0.0327(9) 0.257(19) Uiso 0.66(4) 1 d . . P B 52
O54P O 0.2843(12) 0.8969(11) 0.5167(11) 0.34(3) Uiso 0.73(6) 1 d . . P C 53
O55P O -0.0352(11) 0.2233(8) 0.1290(9) 0.055(13) Uiso 0.187(17) 1 d . . P D 54
O56P O 0.1239(13) 0.3729(10) 0.2030(11) 0.15(2) Uiso 0.28(3) 1 d . . P E 55
O57P O 0.2446(9) 0.9446(9) 0.5101(8) 0.125(13) Uiso 0.46(4) 1 d . . P F 56
O58P O 0.0657(13) 0.4629(8) 0.1505(16) 0.099(16) Uiso 0.27(4) 1 d . . P G 57
O59P O -0.2329(10) 0.2969(10) 0.0204(8) 0.176(16) Uiso 0.44(3) 1 d . . P V 58
O60P O 0.2456(14) 0.9227(11) 0.5519(14) 0.27(3) Uiso 0.48(4) 1 d . . P H 59
O61P O 0.0312(13) 0.1978(10) 0.2073(11) 0.19(2) Uiso 0.35(3) 1 d . . P I 60
O63P O 0.0898(13) 0.2969(15) 0.1660(9) 0.191(19) Uiso 0.43(4) 1 d . . P J 61
O65P O 0.2352(16) 0.9600(13) 0.470(2) 0.12(3) Uiso 0.20(3) 1 d . . P K 62
O66P O 0.2434(10) 0.9352(9) 0.4192(7) 0.040(11) Uiso 0.30(4) 1 d . . P L 63
Cl68 Cl 0.0912(14) 0.0045(11) 0.2462(13) 0.106(19) Uiso 0.087(10) 1 d . . P M 64
O69P O -0.072(2) 0.2532(14) 0.1400(18) 0.11(3) Uiso 0.17(3) 1 d . . P N 66
O70P O 0.100(2) 0.2067(14) 0.1580(15) 0.16(3) Uiso 0.23(3) 1 d . . P O 67
O71 O 0.5000 0.0936(19) 0.2500 0.05(3) Uiso 0.12(3) 2 d S . P P 68
O73P O -0.2911(14) 0.2710(11) 0.0120(12) 0.15(2) Uiso 0.32(4) 1 d . . P Q 69
O74P O 0.0000 0.146(2) 0.2500 0.33(6) Uiso 0.41(7) 2 d S . P R 70
O72P O 0.443(2) 0.8558(8) 0.6428(14) 0.087(17) Uiso 0.25(4) 1 d . . P S 71
O81P O 0.0613(16) 0.1838(12) 0.1821(14) 0.004(18) Uiso 0.075(13) 1 d . . P T 73
O82P O 0.6997(17) 0.2014(14) 0.4984(14) 0.40(4) Uiso 0.59(6) 1 d . . P U 74
O83P O 0.3372(16) 0.2960(13) 0.1584(15) 0.04(2) Uiso 0.13(2) 1 d . . P V 75
O84P O -0.2276(13) 0.2547(15) 0.0168(12) 0.25(3) Uiso 0.52(6) 1 d . . P W 76
O85P O 0.3226(10) 0.8435(7) 0.5948(9) 0.034(11) Uiso 0.29(4) 1 d . . P X 77
Cl Cl 0.08498(12) 0.02727(9) 0.20613(12) 0.1117(11) Uani 1 1 d . . . Y 78
O1Q O 0.4429(9) 0.0604(8) 0.2675(8) 0.074(12) Uiso 0.40(5) 1 d . . P Z 79
O2Q O 0.3529(18) 0.3251(12) 0.1829(13) 0.08(2) Uiso 0.20(4) 1 d . . P A 80

loop_
_atom_site_aniso_label
_atom_site_aniso_U_11
_atom_site_aniso_U_22
_atom_site_aniso_U_33
_atom_site_aniso_U_23
_atom_site_aniso_U_13
_atom_site_aniso_U_12
V1 0.0398(7) 0.0255(7) 0.0478(8) 0.0047(6) 0.0069(6) -0.0033(6)
V1B 0.0415(8) 0.0301(7) 0.0422(7) 0.0067(6) 0.0106(6) -0.0027(6)
V1C 0.0429(8) 0.0408(8) 0.0416(8) -0.0010(6) 0.0101(6) -0.0059(6)
V1E 0.0451(8) 0.0401(8) 0.0473(8) 0.0081(6) 0.0132(7) -0.0004(6)
V1A 0.0781(10) 0.0288(7) 0.0490(8) 0.0048(6) 0.0295(7) -0.0116(7)
V1D 0.1077(13) 0.0485(10) 0.0437(9) 0.0065(7) 0.0091(9) 0.0020(9)
O2E 0.037(3) 0.045(3) 0.050(3) 0.011(3) 0.010(2) -0.003(2)
O1E 0.050(3) 0.043(3) 0.041(3) 0.008(3) 0.006(2) 0.004(2)
O1B 0.039(3) 0.037(3) 0.044(3) 0.012(2) 0.011(2) -0.001(2)
O1A 0.064(3) 0.034(3) 0.043(3) 0.003(2) 0.012(3) -0.010(3)
O2C 0.055(3) 0.039(3) 0.048(3) 0.000(2) 0.010(3) -0.008(2)
O1 0.063(3) 0.018(3) 0.046(3) 0.003(2) 0.007(3) -0.004(2)
O3A 0.050(3) 0.026(3) 0.050(3) 0.010(2) 0.019(3) -0.003(2)
O1C 0.040(3) 0.040(3) 0.038(3) -0.001(2) 0.010(2) -0.005(2)
O2 0.050(3) 0.038(3) 0.047(3) 0.002(2) 0.002(3) -0.015(2)
O3C 0.055(3) 0.046(3) 0.043(3) 0.002(2) 0.014(3) -0.011(3)
N1C 0.047(4) 0.044(4) 0.041(4) -0.005(3) 0.010(3) -0.008(3)
N1 0.034(3) 0.025(3) 0.046(4) 0.002(3) 0.016(3) -0.005(3)
N3 0.047(4) 0.020(3) 0.048(4) 0.010(3) 0.018(3) 0.002(3)
N1B 0.055(4) 0.029(3) 0.029(3) 0.002(3) 0.020(3) -0.014(3)
O3 0.052(3) 0.033(3) 0.038(3) 0.007(2) 0.009(2) 0.005(2)
N1A 0.060(4) 0.032(4) 0.073(5) -0.003(3) 0.033(4) -0.014(3)
O2B 0.051(3) 0.045(3) 0.042(3) 0.007(2) 0.009(2) 0.003(2)
N2E 0.044(4) 0.040(4) 0.050(4) 0.013(3) 0.016(3) 0.004(3)
N2 0.035(4) 0.024(3) 0.054(4) 0.001(3) 0.009(3) 0.003(3)
C3D 0.041(5) 0.035(5) 0.036(4) 0.010(4) 0.001(4) 0.000(4)
C10B 0.032(4) 0.031(4) 0.045(5) 0.014(4) 0.013(4) -0.009(3)
C3B 0.041(4) 0.015(4) 0.040(4) 0.003(3) 0.009(4) -0.011(3)
O1D 0.057(4) 0.056(4) 0.061(4) -0.007(3) -0.011(3) 0.002(3)
N3B 0.036(4) 0.025(3) 0.047(4) 0.008(3) 0.011(3) -0.004(3)
O2A 0.117(5) 0.041(3) 0.059(4) 0.001(3) 0.026(4) -0.022(3)
C11 0.038(4) 0.033(4) 0.040(4) 0.002(3) 0.012(3) 0.002(3)
C1 0.046(5) 0.021(4) 0.038(4) 0.000(3) 0.013(4) -0.002(3)
C14 0.049(5) 0.030(5) 0.062(5) -0.002(4) 0.016(4) -0.001(4)
N2B 0.029(3) 0.025(3) 0.044(4) 0.006(3) 0.003(3) -0.008(3)
C1A 0.038(4) 0.018(4) 0.058(5) 0.009(4) 0.018(4) 0.001(3)
N2C 0.049(4) 0.054(4) 0.037(4) -0.002(3) 0.013(3) 0.000(4)
C7 0.048(5) 0.043(5) 0.057(5) 0.011(4) 0.020(4) -0.005(4)
N3A 0.124(7) 0.023(4) 0.071(5) -0.005(4) 0.067(5) -0.024(4)
N1D 0.047(4) 0.038(4) 0.067(4) 0.009(3) 0.019(3) -0.002(3)
C2A 0.035(4) 0.027(4) 0.040(4) 0.006(3) 0.015(3) 0.004(3)
C10 0.054(5) 0.025(4) 0.058(5) 0.009(4) 0.010(4) 0.008(4)
N3C 0.043(4) 0.054(4) 0.040(4) -0.006(3) 0.014(3) -0.001(3)
C2C 0.038(4) 0.025(4) 0.044(5) 0.009(3) 0.004(4) -0.009(3)
C1B 0.045(5) 0.018(4) 0.049(5) 0.006(3) 0.012(4) -0.009(3)
C4A 0.039(4) 0.038(5) 0.052(5) 0.004(4) 0.017(4) 0.000(4)
C5B 0.041(4) 0.028(4) 0.045(5) 0.002(3) 0.017(4) 0.000(3)
C4B 0.041(4) 0.032(4) 0.040(4) 0.004(3) 0.008(3) -0.007(3)
C4 0.037(4) 0.027(4) 0.047(5) 0.009(3) 0.010(3) 0.003(3)
C3C 0.045(5) 0.034(4) 0.033(4) 0.001(3) 0.013(4) -0.009(3)
C2 0.047(5) 0.034(5) 0.036(4) 0.002(4) 0.006(4) 0.005(4)
C2B 0.035(4) 0.030(4) 0.043(5) 0.009(3) 0.002(4) -0.002(3)
C16 0.037(4) 0.042(5) 0.056(5) 0.000(4) 0.014(4) 0.002(4)
C3 0.040(4) 0.025(4) 0.047(5) -0.001(4) 0.017(4) 0.007(3)
C2E 0.036(4) 0.042(5) 0.045(5) -0.001(4) 0.003(4) -0.005(4)
C8 0.059(6) 0.032(5) 0.090(7) -0.001(5) 0.028(5) -0.009(4)
C6B 0.046(5) 0.027(4) 0.049(5) 0.006(4) 0.016(4) -0.008(4)
C1BA 0.060(5) 0.035(5) 0.033(4) 0.012(3) 0.002(4) -0.003(4)
C6 0.045(5) 0.023(4) 0.045(5) 0.006(3) 0.012(4) 0.006(3)
C1C 0.040(5) 0.030(4) 0.029(4) -0.003(3) 0.006(4) -0.004(3)
C3A 0.041(4) 0.016(4) 0.045(5) -0.002(3) 0.011(4) -0.003(3)
C4E 0.049(5) 0.054(6) 0.048(5) -0.003(4) -0.002(4) -0.003(4)
C4C 0.036(4) 0.050(5) 0.051(5) 0.001(4) 0.006(4) 0.005(4)
C9C 0.057(6) 0.061(6) 0.049(5) 0.010(4) 0.013(4) 0.014(5)
N3E 0.049(4) 0.049(5) 0.062(5) 0.014(4) 0.025(4) 0.008(3)
C5 0.056(5) 0.016(4) 0.050(5) 0.002(3) 0.027(4) 0.008(3)
N2A 0.111(7) 0.038(5) 0.052(5) -0.006(4) 0.044(5) -0.028(4)
C15 0.074(6) 0.021(4) 0.071(6) 0.010(4) 0.038(5) 0.006(4)
C10C 0.046(5) 0.040(5) 0.048(5) -0.003(4) 0.015(4) -0.005(4)
C12C 0.062(6) 0.057(6) 0.043(5) -0.004(4) 0.012(5) -0.007(4)
C3E 0.047(5) 0.041(5) 0.041(5) -0.005(4) 0.007(4) 0.007(4)
C76 0.046(5) 0.017(4) 0.051(5) 0.005(3) 0.009(4) -0.002(3)
C11C 0.040(5) 0.067(6) 0.046(5) -0.004(4) 0.007(4) -0.002(4)
C78 0.047(5) 0.029(5) 0.084(6) 0.020(4) 0.019(5) -0.008(4)
C79 0.038(4) 0.022(4) 0.049(5) 0.004(3) 0.013(4) -0.008(3)
C2D 0.044(5) 0.055(6) 0.050(5) 0.008(4) -0.014(4) 0.001(4)
C81 0.067(6) 0.047(5) 0.068(6) 0.027(4) 0.027(5) -0.001(4)
O2D 0.183(7) 0.061(5) 0.060(4) 0.008(3) 0.025(4) 0.016(4)
C15C 0.061(6) 0.083(7) 0.057(6) -0.010(5) 0.028(5) -0.003(5)
C9B 0.062(6) 0.039(5) 0.058(5) -0.002(4) 0.027(5) -0.016(4)
N1E 0.065(4) 0.046(4) 0.041(4) 0.009(3) 0.018(3) 0.005(3)
C1E 0.046(5) 0.034(5) 0.046(5) -0.003(4) 0.010(4) 0.000(4)
C12 0.035(4) 0.033(4) 0.045(5) -0.001(4) 0.012(4) -0.006(3)
C89 0.058(5) 0.035(5) 0.057(5) 0.016(4) 0.017(4) -0.005(4)
C12E 0.060(6) 0.045(6) 0.054(5) 0.014(4) 0.021(5) 0.005(4)
C9 0.034(5) 0.041(5) 0.095(7) 0.008(5) 0.013(5) -0.005(4)
C13 0.052(5) 0.042(5) 0.046(5) -0.005(4) 0.021(4) -0.010(4)
C8B 0.057(6) 0.034(5) 0.068(6) -0.004(4) 0.039(5) -0.009(4)
C10E 0.045(5) 0.051(5) 0.059(5) 0.011(4) 0.025(4) 0.008(4)
C7B 0.037(5) 0.045(5) 0.067(6) 0.000(4) 0.017(4) -0.008(4)
C4D 0.053(5) 0.038(5) 0.045(5) 0.005(4) 0.013(4) -0.009(4)
C6C 0.045(5) 0.051(5) 0.035(4) -0.008(4) 0.014(4) -0.010(4)
C13C 0.059(6) 0.115(9) 0.058(6) -0.028(6) 0.018(5) -0.009(6)
C16A 0.140(10) 0.047(6) 0.075(7) -0.011(5) 0.062(7) -0.022(6)
C5C 0.045(5) 0.060(6) 0.056(5) -0.014(4) 0.006(4) -0.001(4)
C16C 0.047(5) 0.068(6) 0.056(6) 0.004(5) 0.017(4) 0.005(4)
C11E 0.046(5) 0.072(6) 0.044(5) 0.016(5) 0.005(4) 0.013(5)
C5D 0.079(7) 0.060(6) 0.083(7) 0.021(5) 0.033(6) -0.012(5)
C11A 0.056(6) 0.041(5) 0.084(6) -0.001(5) 0.014(5) -0.003(4)
C1D 0.062(6) 0.037(5) 0.053(5) -0.002(4) 0.013(5) -0.005(4)
C7A 0.174(12) 0.049(7) 0.129(10) -0.010(7) 0.114(10) 0.002(7)
C16E 0.055(5) 0.045(6) 0.070(6) 0.005(5) 0.027(5) -0.009(4)
C8E 0.094(8) 0.084(8) 0.068(7) 0.034(6) 0.041(6) 0.008(6)
N2D 0.138(8) 0.057(6) 0.051(5) 0.019(4) 0.011(5) 0.000(5)
C7C 0.059(6) 0.052(6) 0.063(6) -0.004(5) 0.030(5) -0.021(5)
C11D 0.048(5) 0.051(6) 0.090(7) 0.003(5) 0.030(5) -0.011(4)
C5E 0.086(7) 0.087(7) 0.040(5) 0.009(5) 0.022(5) 0.020(6)
C15A 0.186(14) 0.050(7) 0.119(10) 0.002(7) 0.115(10) -0.027(8)
C12D 0.083(8) 0.076(8) 0.094(9) 0.017(7) 0.045(7) -0.014(6)
C7E 0.079(7) 0.079(7) 0.063(6) 0.020(6) 0.028(6) 0.004(6)
C6D 0.094(8) 0.061(7) 0.081(7) 0.021(6) 0.050(6) 0.002(6)
C10A 0.139(9) 0.040(6) 0.090(8) -0.012(5) 0.054(7) -0.046(6)
C14C 0.090(8) 0.077(7) 0.057(6) -0.024(5) 0.032(6) -0.014(6)
C8C 0.076(7) 0.042(5) 0.070(6) 0.002(5) 0.032(5) -0.007(5)
C6E 0.052(5) 0.041(5) 0.049(5) 0.015(4) 0.018(4) 0.011(4)
C15E 0.060(6) 0.048(6) 0.086(7) 0.018(5) 0.033(6) 0.004(5)
C5A 0.068(6) 0.045(6) 0.103(8) 0.005(5) 0.045(6) 0.006(5)
C9E 0.058(6) 0.058(6) 0.111(9) 0.018(6) 0.037(6) -0.003(5)
C15D 0.23(2) 0.105(12) 0.167(16) 0.016(12) 0.166(16) -0.010(14)
C14E 0.080(7) 0.054(7) 0.094(8) 0.023(6) 0.034(6) 0.018(5)
C13E 0.085(7) 0.067(7) 0.046(5) 0.015(5) 0.019(5) 0.017(6)
C8A 0.219(17) 0.084(10) 0.159(15) -0.012(10) 0.148(14) 0.020(10)
N3D 0.138(8) 0.061(6) 0.091(7) 0.013(5) 0.084(7) -0.003(5)
C6A 0.116(9) 0.038(6) 0.084(8) 0.002(5) 0.066(7) -0.023(6)
C14A 0.134(13) 0.135(13) 0.156(14) 0.042(11) 0.069(11) -0.058(10)
C13D 0.122(10) 0.079(8) 0.177(13) 0.014(8) 0.116(10) 0.005(7)
C7D 0.114(9) 0.053(7) 0.134(10) 0.034(7) 0.052(8) -0.009(6)
C12A 0.074(7) 0.062(6) 0.077(7) -0.001(5) 0.044(6) -0.018(5)
C13A 0.093(8) 0.086(8) 0.139(10) 0.017(8) 0.056(8) -0.032(7)
C9D 0.179(16) 0.155(16) 0.111(12) 0.083(11) -0.022(11) -0.038(12)
C9A 0.212(16) 0.089(10) 0.111(11) -0.051(9) 0.120(12) -0.043(10)
C8D 0.131(12) 0.095(11) 0.144(13) 0.070(10) 0.021(10) 0.011(9)
C16D 0.182(14) 0.091(9) 0.103(10) 0.006(8) 0.093(10) -0.033(9)
C10D 0.235(17) 0.078(9) 0.085(9) 0.042(8) -0.012(10) -0.003(10)
C14D 0.165(16) 0.113(12) 0.223(19) -0.003(14) 0.154(15) 0.002(11)
Cl 0.091(2) 0.099(2) 0.124(3) -0.045(2) -0.0085(18) 0.0161(17)

loop_
_atom_type_symbol
_atom_type_description
_atom_type_scat_dispersion_real
_atom_type_scat_dispersion_imag
_atom_type_scat_source
C C 0.0033 0.0016 'International Tables Vol C Tables 4.2.6.8 and 6.1.1.4'
H H 0.0000 0.0000 'International Tables Vol C Tables 4.2.6.8 and 6.1.1.4'
N N 0.0061 0.0033 'International Tables Vol C Tables 4.2.6.8 and 6.1.1.4'
O O 0.0106 0.0060 'International Tables Vol C Tables 4.2.6.8 and 6.1.1.4'
V V 0.3005 0.5294 'International Tables Vol C Tables 4.2.6.8 and 6.1.1.4'
Cl Cl 0.1484 0.1585 'International Tables Vol C Tables 4.2.6.8 and 6.1.1.4'

loop_
_geom_angle_atom_site_label_1
_geom_angle_atom_site_label_2
_geom_angle_atom_site_label_3
_geom_angle
O2 V1 O3 105.2(2)
O2 V1 O1 103.4(2)
O3 V1 O1 92.0(2)
O2 V1 N3 94.3(2)
O3 V1 N3 87.2(2)
O1 V1 N3 161.7(2)
O2 V1 N2 92.7(2)
O3 V1 N2 162.0(2)
O1 V1 N2 84.0(2)
N3 V1 N2 91.2(2)
O2 V1 N1 161.6(2)
O3 V1 N1 87.57(19)
O1 V1 N1 88.93(19)
N3 V1 N1 72.8(2)
N2 V1 N1 74.9(2)
O2B V1B O3A 104.8(2)
O2B V1B O1B 103.1(2)
O3A V1B O1B 90.20(19)
O2B V1B N3B 93.8(2)
O3A V1B N3B 86.8(2)
O1B V1B N3B 163.0(2)
O2B V1B N2B 94.1(2)
O3A V1B N2B 161.1(2)
O1B V1B N2B 84.3(2)
N3B V1B N2B 93.2(2)
O2B V1B N1B 162.6(2)
O3A V1B N1B 86.8(2)
O1B V1B N1B 89.48(19)
N3B V1B N1B 73.7(2)
N2B V1B N1B 75.1(2)
O2C V1C O3C 105.7(2)
O2C V1C O1C 101.2(2)
O3C V1C O1C 101.4(2)
O2C V1C N3C 93.2(2)
O3C V1C N3C 89.4(2)
O1C V1C N3C 158.7(2)
O2C V1C N2C 90.6(2)
O3C V1C N2C 159.2(2)
O1C V1C N2C 87.4(2)
N3C V1C N2C 76.8(2)
O2C V1C N1C 163.1(2)
O3C V1C N1C 87.3(2)
O1C V1C N1C 86.4(2)
N3C V1C N1C 75.8(2)
N2C V1C N1C 74.5(2)
O2E V1E O3 105.6(2)
O2E V1E O1E 100.9(2)
O3 V1E O1E 100.4(2)
O2E V1E N3E 94.4(3)
O3 V1E N3E 87.5(2)
O1E V1E N3E 160.1(2)
O2E V1E N2E 90.6(2)
O3 V1E N2E 159.2(2)
O1E V1E N2E 89.0(2)
N3E V1E N2E 78.1(2)
O2E V1E N1E 163.6(2)
O3 V1E N1E 87.3(2)
O1E V1E N1E 86.3(2)
N3E V1E N1E 75.7(3)
N2E V1E N1E 74.7(2)
O2A V1A O3A 105.9(3)
O2A V1A O1A 100.7(3)
O3A V1A O1A 102.0(2)
O2A V1A N3A 94.4(3)
O3A V1A N3A 88.0(2)
O1A V1A N3A 158.8(3)
O2A V1A N2A 90.4(3)
O3A V1A N2A 158.8(3)
O1A V1A N2A 87.9(2)
N3A V1A N2A 77.1(2)
O2A V1A N1A 163.5(3)
O3A V1A N1A 87.2(2)
O1A V1A N1A 86.1(2)
N3A V1A N1A 75.7(3)
N2A V1A N1A 74.7(3)
O2D V1D O3C 105.1(3)
O2D V1D O1D 103.4(3)
O3C V1D O1D 91.9(2)
O2D V1D N2D 92.6(3)
O3C V1D N2D 162.2(3)
O1D V1D N2D 84.5(3)
O2D V1D N3D 94.9(4)
O3C V1D N3D 85.1(3)
O1D V1D N3D 161.6(3)
N2D V1D N3D 92.8(3)
O2D V1D N1D 162.4(3)
O3C V1D N1D 87.1(2)
O1D V1D N1D 88.4(2)
N2D V1D N1D 75.4(3)
N3D V1D N1D 73.3(3)
C1E O1E V1E 136.4(4)
C1B O1B V1B 126.3(4)
C1A O1A V1A 134.8(4)
C1 O1 V1 126.6(4)
V1A O3A V1B 166.0(3)
C1C O1C V1C 135.6(4)
V1C O3C V1D 164.9(3)
C5C N1C C11C 111.8(6)
C5C N1C C4C 111.8(6)
C11C N1C C4C 107.9(6)
C5C N1C V1C 112.3(4)
C11C N1C V1C 105.2(4)
C4C N1C V1C 107.6(4)
C5 N1 C11 109.0(5)
C5 N1 C4 111.3(5)
C11 N1 C4 109.6(5)
C5 N1 V1 112.2(4)
C11 N1 V1 105.7(4)
C4 N1 V1 108.9(4)
C12 N3 C16 118.2(6)
C12 N3 V1 118.2(4)
C16 N3 V1 123.1(5)
C4B N1B C5B 112.2(5)
C4B N1B C1BA 110.0(5)
C5B N1B C1BA 109.0(5)
C4B N1B V1B 109.1(4)
C5B N1B V1B 110.7(4)
C1BA N1B V1B 105.6(4)
V1E O3 V1 166.1(3)
C11A N1A C4A 110.4(6)
C11A N1A C5A 109.6(6)
C4A N1A C5A 110.1(6)
C11A N1A V1A 106.1(5)
C4A N1A V1A 108.2(4)
C5A N1A V1A 112.3(5)
C10E N2E C6E 118.9(7)
C10E N2E V1E 122.1(5)
C6E N2E V1E 118.7(5)
C6 N2 C10 120.0(6)
C6 N2 V1 119.9(5)
C10 N2 V1 119.5(5)
C2E C3D C1D 118.7(7)
C2E C3D C4D 122.0(6)
C1D C3D C4D 119.3(7)
N2B C10B C9B 122.6(7)
C1B C3B C2C 118.4(6)
C1B C3B C4B 120.5(6)
C2C C3B C4B 121.1(6)
C1D O1D V1D 128.6(5)
C76 N3B C79 117.7(6)
C76 N3B V1B 123.8(5)
C79 N3B V1B 117.9(4)
N1 C11 C12 107.5(5)
O1 C1 C3 120.3(6)
O1 C1 C2 120.1(6)
C3 C1 C2 119.5(6)
C15 C14 C13 118.2(7)
C6B N2B C10B 120.1(6)
C6B N2B V1B 119.0(5)
C10B N2B V1B 120.5(5)
O1A C1A C3A 124.5(6)
O1A C1A C2A 116.8(6)
C3A C1A C2A 118.6(6)
C6C N2C C10C 119.6(7)
C6C N2C V1C 119.1(5)
C10C N2C V1C 120.8(5)
C8 C7 C6 119.9(8)
C16A N3A C12A 121.2(8)
C16A N3A V1A 120.6(8)
C12A N3A V1A 118.2(5)
C5D N1D C11D 109.9(6)
C5D N1D C4D 112.3(6)
C11D N1D C4D 110.0(6)
C5D N1D V1D 110.4(5)
C11D N1D V1D 105.4(5)
C4D N1D V1D 108.7(4)
C1A C2A C3 120.9(7)
N2 C10 C9 120.9(7)
C16C N3C C12C 119.8(7)
C16C N3C V1C 123.4(5)
C12C N3C V1C 116.8(5)
C1C C2C C3B 122.3(6)
O1B C1B C3B 120.7(6)
O1B C1B C2B 119.5(6)
C3B C1B C2B 119.8(6)
N1A C4A C3A 113.7(6)
C6B C5B N1B 110.4(6)
N1B C4B C3B 112.3(5)
C3 C4 N1 110.4(5)
C2B C3C C1C 120.4(6)
C2B C3C C4C 117.7(6)
C1C C3C C4C 121.9(6)
C3A C2 C1 121.6(7)
C3C C2B C1B 120.9(6)
N3 C16 C15 120.3(7)
C1 C3 C2A 119.2(6)
C1 C3 C4 121.4(6)
C2A C3 C4 119.4(6)
C3D C2E C1E 122.0(7)
C7 C8 C9 119.3(8)
N2B C6B C7B 120.7(7)
N2B C6B C5B 118.0(7)
C7B C6B C5B 121.1(7)
N1B C1BA C79 107.8(5)
N2 C6 C7 121.4(7)
N2 C6 C5 116.6(6)
C7 C6 C5 122.0(7)
O1C C1C C2C 118.1(6)
O1C C1C C3C 123.7(6)
C2C C1C C3C 118.2(6)
C2 C3A C1A 120.0(6)
C2 C3A C4A 119.1(6)
C1A C3A C4A 120.9(6)
N1E C4E C3E 113.5(6)
N1C C4C C3C 112.2(6)
C10C C9C C8C 119.0(8)
C12E N3E C16E 120.5(7)
C12E N3E V1E 117.7(6)
C16E N3E V1E 121.8(6)
N1 C5 C6 110.6(6)
C6A N2A C10A 121.4(9)
C6A N2A V1A 118.3(6)
C10A N2A V1A 119.9(7)
C14 C15 C16 121.8(7)
N2C C10C C9C 121.0(7)
N3C C12C C13C 120.8(8)
N3C C12C C11C 116.4(7)
C13C C12C C11C 122.9(8)
C2D C3E C1E 118.3(7)
C2D C3E C4E 119.2(7)
C1E C3E C4E 122.5(7)
N3B C76 C78 123.6(7)
N1C C11C C12C 110.4(6)
C76 C78 C81 118.8(7)
N3B C79 C89 122.9(6)
N3B C79 C1BA 115.1(6)
C89 C79 C1BA 122.0(6)
C3E C2D C1D 122.3(7)
C78 C81 C89 118.9(7)
C14C C15C C16C 118.7(8)
C8B C9B C10B 117.4(8)
C5E N1E C11E 111.9(6)
C5E N1E C4E 109.1(6)
C11E N1E C4E 108.4(6)
C5E N1E V1E 112.9(5)
C11E N1E V1E 105.4(5)
C4E N1E V1E 108.9(4)
O1E C1E C2E 117.3(7)
O1E C1E C3E 122.8(7)
C2E C1E C3E 119.8(7)
N3 C12 C13 122.9(7)
N3 C12 C11 114.9(6)
C13 C12 C11 122.2(7)
C81 C89 C79 118.1(7)
N3E C12E C13E 120.5(8)
N3E C12E C11E 116.4(7)
C13E C12E C11E 123.1(8)
C8 C9 C10 118.5(8)
C12 C13 C14 118.4(7)
C7B C8B C9B 120.8(8)
N2E C10E C9E 122.6(8)
C8B C7B C6B 118.3(7)
N1D C4D C3D 112.9(6)
N2C C6C C7C 120.5(7)
N2C C6C C5C 116.9(7)
C7C C6C C5C 122.6(7)
C14C C13C C12C 119.4(9)
N3A C16A C15A 118.8(11)
N1C C5C C6C 114.5(6)
N3C C16C C15C 122.2(8)
N1E C11E C12E 111.1(7)
N1D C5D C6D 110.6(7)
C12A C11A N1A 114.5(7)
O1D C1D C2D 120.8(7)
O1D C1D C3D 120.6(7)
C2D C1D C3D 118.6(7)
C8A C7A C6A 117.9(12)
C15E C16E N3E 120.5(8)
C7E C8E C9E 118.2(9)
C10D N2D C6D 119.1(10)
C10D N2D V1D 120.0(9)
C6D N2D V1D 118.8(6)
C8C C7C C6C 119.7(8)
N1D C11D C12D 111.1(8)
N1E C5E C6E 111.2(7)
C14A C15A C16A 118.1(11)
N3D C12D C13D 121.9(12)
N3D C12D C11D 114.5(10)
C13D C12D C11D 123.6(12)
C8E C7E C6E 120.7(9)
N2D C6D C7D 122.5(10)
N2D C6D C5D 116.3(9)
C7D C6D C5D 120.9(11)
N2A C10A C9A 117.2(11)
C15C C14C C13C 119.1(8)
C7C C8C C9C 120.1(8)
N2E C6E C7E 120.6(8)
N2E C6E C5E 118.7(7)
C7E C6E C5E 120.6(8)
C16E C15E C14E 118.9(9)
C6A C5A N1A 111.2(7)
C8E C9E C10E 119.0(9)
C16D C15D C14D 116.9(16)
C13E C14E C15E 120.4(9)
C14E C13E C12E 119.2(9)
C7A C8A C9A 120.3(13)
C12D N3D C16D 120.1(11)
C12D N3D V1D 117.6(7)
C16D N3D V1D 120.9(10)
N2A C6A C7A 122.3(10)
N2A C6A C5A 119.3(9)
C7A C6A C5A 118.3(11)
C13A C14A C15A 120.4(12)
C12D C13D C14D 118.5(15)
C8D C7D C6D 114.7(12)
C13A C12A N3A 119.3(10)
C13A C12A C11A 126.4(11)
N3A C12A C11A 114.3(8)
C14A C13A C12A 122.0(13)
C8D C9D C10D 119.0(13)
C8A C9A C10A 121.0(13)
C9D C8D C7D 122.4(13)
C15D C16D N3D 121.4(15)
N2D C10D C9D 122.2(13)
C13D C14D C15D 121.1(16)

loop_
_geom_bond_atom_site_label_1
_geom_bond_atom_site_label_2
_geom_bond_distance
_geom_bond_site_symmetry_2
V1 O2 1.588(5) .
V1 O3 1.847(5) .
V1 O1 1.914(4) .
V1 N3 2.121(6) .
V1 N2 2.150(6) .
V1 N1 2.258(5) .
V1B O2B 1.585(5) .
V1B O3A 1.904(5) .
V1B O1B 1.919(5) .
V1B N3B 2.118(5) .
V1B N2B 2.153(6) .
V1B N1B 2.257(6) .
V1C O2C 1.606(5) .
V1C O3C 1.722(5) .
V1C O1C 1.850(5) .
V1C N3C 2.141(6) .
V1C N2C 2.195(6) .
V1C N1C 2.286(6) .
V1E O2E 1.584(5) .
V1E O3 1.772(5) .
V1E O1E 1.850(5) .
V1E N3E 2.136(6) .
V1E N2E 2.196(6) .
V1E N1E 2.266(6) .
V1A O2A 1.602(6) .
V1A O3A 1.718(5) .
V1A O1A 1.845(5) .
V1A N3A 2.136(7) .
V1A N2A 2.195(8) .
V1A N1A 2.269(7) .
V1D O2D 1.568(6) .
V1D O3C 1.905(5) .
V1D O1D 1.924(6) .
V1D N2D 2.122(8) .
V1D N3D 2.137(9) .
V1D N1D 2.274(6) .
O1E C1E 1.343(8) .
O1B C1B 1.347(8) .
O1A C1A 1.345(7) .
O1 C1 1.332(7) .
O1C C1C 1.325(8) .
N1C C5C 1.456(9) .
N1C C11C 1.470(9) .
N1C C4C 1.481(9) .
N1 C5 1.475(8) .
N1 C11 1.482(8) .
N1 C4 1.510(8) .
N3 C12 1.319(8) .
N3 C16 1.355(8) .
N1B C4B 1.482(8) .
N1B C5B 1.493(8) .
N1B C1BA 1.500(8) .
N1A C11A 1.464(9) .
N1A C4A 1.469(9) .
N1A C5A 1.488(9) .
N2E C10E 1.305(9) .
N2E C6E 1.309(9) .
N2 C6 1.327(8) .
N2 C10 1.337(8) .
C3D C2E 1.370(9) .
C3D C1D 1.405(10) .
C3D C4D 1.496(10) .
C10B N2B 1.335(8) .
C10B C9B 1.377(10) .
C3B C1B 1.390(9) .
C3B C2C 1.395(9) .
C3B C4B 1.501(9) .
O1D C1D 1.349(9) .
N3B C76 1.328(8) .
N3B C79 1.343(8) .
C11 C12 1.523(9) .
C1 C3 1.378(9) .
C1 C2 1.395(9) .
C14 C15 1.328(10) .
C14 C13 1.388(10) .
N2B C6B 1.311(8) .
C1A C3A 1.392(9) .
C1A C2A 1.406(9) .
N2C C6C 1.341(9) .
N2C C10C 1.363(9) .
C7 C8 1.363(10) .
C7 C6 1.384(10) .
N3A C16A 1.336(10) .
N3A C12A 1.361(11) .
N1D C5D 1.464(9) .
N1D C11D 1.467(9) .
N1D C4D 1.481(9) .
C2A C3 1.407(9) .
C10 C9 1.408(10) .
N3C C16C 1.325(9) .
N3C C12C 1.333(9) .
C2C C1C 1.387(9) .
C1B C2B 1.391(9) .
C4A C3A 1.501(9) .
C5B C6B 1.480(9) .
C4 C3 1.504(9) .
C3C C2B 1.382(9) .
C3C C1C 1.389(9) .
C3C C4C 1.517(9) .
C2 C3A 1.374(9) .
C16 C15 1.380(10) .
C2E C1E 1.389(9) .
C8 C9 1.378(11) .
C6B C7B 1.415(10) .
C1BA C79 1.519(9) .
C6 C5 1.505(9) .
C4E N1E 1.499(9) .
C4E C3E 1.504(10) .
C9C C10C 1.370(10) .
C9C C8C 1.376(11) .
N3E C12E 1.313(9) .
N3E C16E 1.375(10) .
N2A C6A 1.310(12) .
N2A C10A 1.355(11) .
C12C C13C 1.386(11) .
C12C C11C 1.523(11) .
C3E C2D 1.371(10) .
C3E C1E 1.393(10) .
C76 C78 1.365(9) .
C78 C81 1.385(10) .
C79 C89 1.388(9) .
C2D C1D 1.402(10) .
C81 C89 1.386(10) .
C15C C14C 1.369(11) .
C15C C16C 1.376(10) .
C9B C8B 1.374(10) .
N1E C5E 1.481(10) .
N1E C11E 1.486(9) .
C12 C13 1.386(9) .
C12E C13E 1.391(11) .
C12E C11E 1.489(11) .
C8B C7B 1.359(10) .
C10E C9E 1.367(11) .
C6C C7C 1.388(10) .
C6C C5C 1.470(10) .
C13C C14C 1.373(12) .
C16A C15A 1.437(14) .
C5D C6D 1.484(12) .
C11A C12A 1.462(11) .
C7A C8A 1.345(16) .
C7A C6A 1.430(13) .
C16E C15E 1.363(11) .
C8E C7E 1.324(12) .
C8E C9E 1.359(12) .
N2D C10D 1.312(13) .
N2D C6D 1.328(11) .
C7C C8C 1.354(11) .
C11D C12D 1.487(13) .
C5E C6E 1.498(11) .
C15A C14A 1.355(16) .
C12D N3D 1.349(12) .
C12D C13D 1.374(14) .
C7E C6E 1.390(11) .
C6D C7D 1.426(13) .
C10A C9A 1.442(15) .
C15E C14E 1.365(12) .
C5A C6A 1.478(12) .
C15D C16D 1.376(19) .
C15D C14D 1.43(2) .
C14E C13E 1.365(12) .
C8A C9A 1.360(18) .
N3D C16D 1.381(13) .
C14A C13A 1.334(15) .
C13D C14D 1.378(18) .
C7D C8D 1.382(15) .
C12A C13A 1.346(12) .
C9D C8D 1.325(17) .
C9D C10D 1.379(18) .
O1P O1P' 0.51(3) .
CL2 CL2' 0.70(4) .
O5P O5P' 0.62(4) .
O8P O8P' 0.71(3) .
O14P O14' 0.76(5) .
O29P O29' 1.18(6) .
O37P O37' 1.25(3) .
O84P O84P 1.36(6) 7_455
